data_2007371
loop_
_publ_author_name
'Boese, Roland'
'Weiss, Hans-Christoph'

_publ_section_title
;
 1,2-Ethanediol (Ethylene Glycol) at 130K
;
_journal_issue 6
_journal_name_full 'Acta Crystallographica Section C'
_journal_page_first IUC9800024
_journal_paper_doi 10.1107/S0108270198099624
_journal_volume 54
_journal_year 1998
_chemical_formula_sum 'C2 H6 O2'
_chemical_formula_weight 62.07
_chemical_name_common Ethane-1,2-diol
_chemical_name_systematic
;
Ethane-1,2-diol
;
_space_group_IT_number 19
_symmetry_cell_setting orthorhombic
_symmetry_space_group_name_Hall 'P 2ac 2ab'
_symmetry_space_group_name_H-M 'P 21 21 21'
_audit_creation_method SHELXL
_cell_angle_alpha 90.00
_cell_angle_beta 90.00
_cell_angle_gamma 90.00
_cell_formula_units_Z 4
_cell_length_a 5.013(3)
_cell_length_b 6.915(3)
_cell_length_c 9.271(4)
_cell_measurement_reflns_used 50
_cell_measurement_temperature 130(2)
_cell_measurement_theta_max 12.5
_cell_measurement_theta_min 10
_cell_volume 321.4(3)
_computing_cell_refinement P3/P4
_computing_data_collection 'P3/P4 (Siemens, 1989-1991)'
_computing_data_reduction 'XDISK (Siemens, 1991)'
_computing_molecular_graphics SHELXTL
_computing_publication_material SHELXTL
_computing_structure_refinement SHELXTL
_computing_structure_solution 'SHELXTL (Siemens, 1995)'
_diffrn_ambient_temperature 130(2)
_diffrn_measurement_device 'Nicolet R3m/V four circle diffractometer'
_diffrn_measurement_method 'Wyckoff scan mode'
_diffrn_radiation_monochromator graphite
_diffrn_radiation_source 'fine-focus sealed tube'
_diffrn_radiation_type MoK\a
_diffrn_radiation_wavelength 0.71073
_diffrn_reflns_av_R_equivalents 0.1029
_diffrn_reflns_av_sigmaI/netI 0.0673
_diffrn_reflns_limit_h_max 6
_diffrn_reflns_limit_h_min -7
_diffrn_reflns_limit_k_max 9
_diffrn_reflns_limit_k_min -9
_diffrn_reflns_limit_l_max 12
_diffrn_reflns_limit_l_min -11
_diffrn_reflns_number 2843
_diffrn_reflns_theta_max 29.96
_diffrn_reflns_theta_min 3.68
_diffrn_standards_decay_% 1
_diffrn_standards_interval_count 100
_diffrn_standards_number 2
_exptl_absorpt_coefficient_mu 0.114
_exptl_absorpt_correction_type none
_exptl_crystal_colour colourless
_exptl_crystal_density_diffrn 1.283
_exptl_crystal_description cylindrical
_exptl_crystal_F_000 136
_exptl_crystal_size_rad 0.3
_refine_diff_density_max 0.430
_refine_diff_density_min -0.283
_refine_ls_extinction_method none
_refine_ls_goodness_of_fit_all 1.121
_refine_ls_goodness_of_fit_obs 1.117
_refine_ls_hydrogen_treatment refall
_refine_ls_matrix_type full
_refine_ls_number_parameters 61
_refine_ls_number_reflns 927
_refine_ls_number_restraints 0
_refine_ls_restrained_S_all 1.121
_refine_ls_restrained_S_obs 1.117
_refine_ls_R_factor_all 0.0544
_refine_ls_R_factor_obs .0527
_refine_ls_shift/esd_max 0.000
_refine_ls_shift/esd_mean 0.000
_refine_ls_structure_factor_coef Fsqd
_refine_ls_weighting_details 'w=1/[\s^2^(Fo^2^)+(0.0804P)^2^+0.0246P] where P=(Fo^2^+2Fc^2^)/3'
_refine_ls_weighting_scheme calc
_refine_ls_wR_factor_all 0.1284
_refine_ls_wR_factor_obs .1254
_reflns_number_observed 890
_reflns_number_total 927
_reflns_observed_criterion >2sigma(I)
_cod_data_source_file qa0040.cif
_cod_data_source_block structure
_cod_depositor_comments
;
The following automatic conversions were performed:

'_refine_ls_weighting_scheme' value 'calc
w=1/[\s^2^(Fo^2^)+(0.0804P)^2^+0.0246P] where P=(Fo^2^+2Fc^2^)/3' was
changed to 'calc'. New tag '_refine_ls_weighting_details' was
created. The value of the new tag was set to
'w=1/[\s^2^(Fo^2^)+(0.0804P)^2^+0.0246P] where P=(Fo^2^+2Fc^2^)/3'.

Automatic conversion script
Id: cif_fix_values 3143 2015-03-26 13:38:13Z robertas 
;
_cod_database_code 2007371

loop_
_symmetry_equiv_pos_as_xyz
'x, y, z'
'-x+1/2, -y, z+1/2'
'-x, y+1/2, -z+1/2'
'x+1/2, -y+1/2, -z'

loop_
_atom_site_aniso_label
_atom_site_aniso_U_11
_atom_site_aniso_U_22
_atom_site_aniso_U_33
_atom_site_aniso_U_12
_atom_site_aniso_U_13
_atom_site_aniso_U_23
O1 .0261(5) .0225(5) .0321(5) .0008(4) -.0078(3) -.0055(3)
O2 .0246(5) .0194(4) .0226(4) -.0009(3) .0028(4) -.0008(3)
C1 .0223(6) .0268(6) .0223(5) -.0007(5) -.0002(4) -.0030(4)
C2 .0218(5) .0210(5) .0251(5) .0040(4) -.0023(4) -.0011(4)

loop_
_atom_site_label
_atom_site_fract_x
_atom_site_fract_y
_atom_site_fract_z
_atom_site_U_iso_or_equiv
_atom_site_thermal_displace_type
_atom_site_calc_flag
_atom_site_refinement_flags
_atom_site_occupancy
_atom_site_disorder_group
_atom_site_type_symbol
O1 -.2735(2) .50075(14) -.14225(10) .0269(3) Uani d . 1 . O
H1 -.341(5) .615(3) -.123(2) .022(4) Uiso d . 1 . H
O2 -.0051(2) .64400(12) .11378(9) .0222(3) Uani d . 1 . O
H2 -.065(4) .599(4) .191(2) .031(5) Uiso d . 1 . H
C1 .0089(3) .5002(2) -.12257(11) .0238(3) Uani d . 1 . C
H1A .086(5) .625(3) -.161(2) .029(5) Uiso d . 1 . H
H1B .078(5) .388(4) -.172(3) .027(5) Uiso d . 1 . H
C2 .0856(2) .4789(2) .03459(13) .0226(3) Uani d . 1 . C
H2A .263(4) .467(2) .040(2) .020(4) Uiso d . 1 . H
H2B .005(5) .369(3) .076(2) .021(4) Uiso d . 1 . H

loop_
_atom_type_symbol
_atom_type_description
_atom_type_scat_dispersion_real
_atom_type_scat_dispersion_imag
_atom_type_scat_source
C C 0.0033 0.0016 'International Tables Vol C Tables 4.2.6.8 and 6.1.1.4'
H H 0.0000 0.0000 'International Tables Vol C Tables 4.2.6.8 and 6.1.1.4'
O O 0.0106 0.0060 'International Tables Vol C Tables 4.2.6.8 and 6.1.1.4'

loop_
_geom_angle_atom_site_label_1
_geom_angle_atom_site_label_2
_geom_angle_atom_site_label_3
_geom_angle
C1 O1 H1 111.0(15)
C2 O2 H2 105.0(18)
O1 C1 C2 112.03(9)
O1 C1 H1A 109.5(14)
C2 C1 H1A 109.0(13)
O1 C1 H1B 107.2(14)
C2 C1 H1B 106.9(14)
H1A C1 H1B 112.3(16)
O2 C2 C1 109.60(9)
O2 C2 H2A 111.3(11)
C1 C2 H2A 108.1(12)
O2 C2 H2B 107.3(12)
C1 C2 H2B 111.3(12)
H2A C2 H2B 109.3(18)

loop_
_geom_bond_atom_site_label_1
_geom_bond_atom_site_label_2
_geom_bond_site_symmetry_2
_geom_bond_distance
_geom_bond_publ_flag
O1 C1 . 1.427(2) ?
O1 H1 . .88(2) ?
O2 C2 . 1.4312(15) ?
O2 H2 . .83(2) ?
C1 C2 . 1.514(2) ?
C1 H1A . 1.01(2) ?
C1 H1B . .96(2) ?
C2 H2A . .89(2) ?
C2 H2B . .94(2) ?

loop_
_cod_related_entry_id
_cod_related_entry_database
_cod_related_entry_code
1 ChemSpider 13835235
